data_7117894
loop_
_publ_author_name
'Dwivedi, Vikas'
'Hari Babu, Madala'
'Kant, Ruchir'
'Sridhar Reddy, Maddi'

_publ_section_title
;
 N-Substitution dependent stereoselectivity switch in palladium catalyzed
 hydroalkynylation of ynamides: a regio and stereoselective synthesis of
 ynenamides.
;
_journal_issue 81
_journal_name_full 'Chemical communications (Cambridge, England)'
_journal_page_first 14996
_journal_page_last 14999
_journal_paper_doi 10.1039/c5cc06251a
_journal_volume 51
_journal_year 2015
_chemical_compound_source 'see text'
_chemical_formula_moiety 'C25 H17 N O'
_chemical_formula_sum 'C25 H17 N O'
_chemical_formula_weight 347.40
_space_group_IT_number 2
_symmetry_cell_setting triclinic
_symmetry_Int_Tables_number 2
_symmetry_space_group_name_Hall '-P 1'
_symmetry_space_group_name_H-M 'P -1'
_atom_sites_solution_hydrogens geom
_atom_sites_solution_primary direct
_atom_sites_solution_secondary difmap
_audit_update_record
;
2015-07-23 deposited with the CCDC.
2015-08-11 downloaded from the CCDC.
;
_cell_angle_alpha 76.422(6)
_cell_angle_beta 87.715(8)
_cell_angle_gamma 74.476(6)
_cell_formula_units_Z 2
_cell_length_a 6.4707(11)
_cell_length_b 11.8959(19)
_cell_length_c 12.415(2)
_cell_measurement_reflns_used 1376
_cell_measurement_temperature 100
_cell_measurement_theta_max 25.4
_cell_measurement_theta_min 3.3
_cell_volume 894.8(3)
_computing_cell_refinement
;
CrystalClear-SM Expert 2.1 b24 (Rigaku, 2012)
;
_computing_data_collection
;
CrystalClear-SM Expert 2.1 b24 (Rigaku, 2012)
;
_computing_data_reduction
;
CrystalClear-SM Expert 2.1 b24 (Rigaku, 2012)
;
_computing_molecular_graphics 'SHELXTL (Bruker, 1997)'
_computing_publication_material 'PLATON (Spek, 2003)'
_computing_structure_refinement 'SHELXL-97 (Sheldrick, 1997)'
_computing_structure_solution 'SHELXS-97 (Sheldrick, 1990)'
_diffrn_ambient_temperature 100
_diffrn_detector CCD
_diffrn_detector_area_resol_mean 28.5714
_diffrn_measured_fraction_theta_full 0.935
_diffrn_measured_fraction_theta_max 0.935
_diffrn_measurement_device
;
AFC12 (Right): Kappa 3 circle
;
_diffrn_measurement_device_type
;
Rigaku Saturn724+ (4x4 bin mode)
;
_diffrn_measurement_method 'profile data from \w-scans'
_diffrn_measurement_specimen_support Fiber
_diffrn_radiation_monochromator Confocal
_diffrn_radiation_type 'Mo K\a'
_diffrn_radiation_wavelength 0.71075
_diffrn_reflns_av_R_equivalents 0.0480
_diffrn_reflns_av_sigmaI/netI 0.0557
_diffrn_reflns_limit_h_max 7
_diffrn_reflns_limit_h_min -7
_diffrn_reflns_limit_k_max 14
_diffrn_reflns_limit_k_min -13
_diffrn_reflns_limit_l_max 9
_diffrn_reflns_limit_l_min -14
_diffrn_reflns_number 6200
_diffrn_reflns_theta_full 25.37
_diffrn_reflns_theta_max 25.37
_diffrn_reflns_theta_min 3.27
_diffrn_source MicroMax003_Mo
_diffrn_source_current 0.6
_diffrn_source_power 0.0
_diffrn_source_voltage 50.0
_exptl_absorpt_coefficient_mu 0.078
_exptl_absorpt_correction_T_max 0.982
_exptl_absorpt_correction_T_min 0.971
_exptl_absorpt_correction_type multi-scan
_exptl_absorpt_process_details 'REQAB (Rigaku, 1998)'
_exptl_crystal_colour Colorless
_exptl_crystal_density_diffrn 1.289
_exptl_crystal_density_method 'Not Measured'
_exptl_crystal_description Block
_exptl_crystal_F_000 364
_exptl_crystal_size_max 0.380
_exptl_crystal_size_mid 0.340
_exptl_crystal_size_min 0.240
_refine_diff_density_max 0.260
_refine_diff_density_min -0.285
_refine_diff_density_rms 0.064
_refine_ls_extinction_coef 0.094(8)
_refine_ls_extinction_expression Fc^*^=kFc[1+0.001xFc^2^\l^3^/sin(2\q)]^-1/4^
_refine_ls_extinction_method SHELXL
_refine_ls_goodness_of_fit_ref 0.980
_refine_ls_hydrogen_treatment constr
_refine_ls_matrix_type full
_refine_ls_number_parameters 245
_refine_ls_number_reflns 3064
_refine_ls_number_restraints 0
_refine_ls_restrained_S_all 0.980
_refine_ls_R_factor_all 0.0512
_refine_ls_R_factor_gt 0.0453
_refine_ls_shift/su_max 0.000
_refine_ls_shift/su_mean 0.000
_refine_ls_structure_factor_coef Fsqd
_refine_ls_weighting_details 'calc w=1/[\s^2^(Fo^2^)+(0.0632P)^2^+0.0000P] where P=(Fo^2^+2Fc^2^)/3'
_refine_ls_weighting_scheme calc
_refine_ls_wR_factor_gt 0.1086
_refine_ls_wR_factor_ref 0.1115
_reflns_number_gt 2523
_reflns_number_total 3064
_reflns_threshold_expression >2sigma(I)
_cod_data_source_file c5cc06251a2.cif
_cod_data_source_block xxx
_cod_depositor_comments
;
The following automatic conversions were performed:

'_symmetry_cell_setting' value 'Triclinic' changed to 'triclinic'
according to
/usr/data/users/saulius/crontab/automatic-downloads/current/RSC/lib/dictionaries/cif_core.dic
dictionary named 'cif_core.dic' version 2.4.2 from 2011-04-26.

'_exptl_absorpt_correction_type' value 'Multi-scan' changed to
'multi-scan' according to
/usr/data/users/saulius/crontab/automatic-downloads/current/RSC/lib/dictionaries/cif_core.dic
dictionary named 'cif_core.dic' version 2.4.2 from 2011-04-26.

'_refine_ls_hydrogen_treatment' value 'Constr' changed to 'constr'
according to
/usr/data/users/saulius/crontab/automatic-downloads/current/RSC/lib/dictionaries/cif_core.dic
dictionary named 'cif_core.dic' version 2.4.2 from 2011-04-26.

Automatic conversion script
Id: cif_fix_values 3271 2015-04-21 07:52:19Z andrius 
;
_cod_database_code 7117894

loop_
_symmetry_equiv_pos_site_id
_symmetry_equiv_pos_as_xyz
1 x,y,z
2 -x,-y,-z

loop_
_atom_site_aniso_label
_atom_site_aniso_U_11
_atom_site_aniso_U_22
_atom_site_aniso_U_33
_atom_site_aniso_U_23
_atom_site_aniso_U_13
_atom_site_aniso_U_12
O1 0.0300(6) 0.0592(9) 0.0241(6) -0.0113(6) 0.0028(4) -0.0079(6)
N1 0.0192(6) 0.0227(7) 0.0213(6) -0.0080(5) -0.0005(4) -0.0067(5)
C1 0.0212(7) 0.0267(9) 0.0365(8) -0.0147(7) 0.0025(6) -0.0057(6)
C2 0.0250(8) 0.0234(9) 0.0388(9) -0.0080(7) -0.0062(6) -0.0033(6)
C3 0.0298(8) 0.0232(9) 0.0289(8) -0.0036(7) -0.0019(6) -0.0075(7)
C4 0.0240(7) 0.0242(9) 0.0289(8) -0.0075(6) 0.0029(6) -0.0080(6)
C5 0.0222(7) 0.0197(8) 0.0265(7) -0.0100(6) 0.0000(6) -0.0084(6)
C6 0.0262(8) 0.0231(8) 0.0267(7) -0.0107(6) 0.0021(6) -0.0096(6)
C7 0.0244(7) 0.0231(8) 0.0207(7) -0.0087(6) 0.0012(5) -0.0098(6)
C8 0.0224(7) 0.0211(8) 0.0210(7) -0.0078(6) 0.0001(5) -0.0090(6)
C9 0.0195(7) 0.0197(8) 0.0209(7) -0.0049(6) -0.0051(5) -0.0031(6)
C10 0.0228(7) 0.0251(9) 0.0233(7) -0.0043(6) -0.0019(5) -0.0083(6)
C11 0.0271(8) 0.0256(9) 0.0316(8) -0.0037(7) -0.0068(6) -0.0104(7)
C12 0.0333(8) 0.0268(9) 0.0295(8) -0.0090(7) -0.0121(6) -0.0075(7)
C13 0.0274(8) 0.0272(9) 0.0220(7) -0.0074(6) -0.0044(6) -0.0024(7)
C14 0.0194(7) 0.0213(8) 0.0211(7) -0.0059(6) -0.0033(5) -0.0013(6)
C15 0.0204(7) 0.0282(9) 0.0244(7) -0.0078(6) 0.0004(5) -0.0058(6)
C16 0.0184(7) 0.0252(9) 0.0286(7) -0.0078(6) 0.0003(5) -0.0079(6)
C17 0.0244(8) 0.0398(11) 0.0271(8) -0.0074(7) 0.0025(6) -0.0080(7)
C18 0.0236(7) 0.0212(8) 0.0224(7) -0.0094(6) 0.0028(6) -0.0069(6)
C19 0.0244(7) 0.0221(8) 0.0225(7) -0.0082(6) 0.0027(6) -0.0077(6)
C20 0.0221(7) 0.0205(8) 0.0215(7) -0.0037(6) -0.0004(5) -0.0078(6)
C21 0.0258(7) 0.0232(8) 0.0206(7) -0.0060(6) 0.0022(5) -0.0089(6)
C22 0.0216(7) 0.0251(9) 0.0293(8) -0.0042(7) -0.0011(6) -0.0043(6)
C23 0.0261(8) 0.0290(9) 0.0275(8) -0.0032(7) -0.0071(6) -0.0089(7)
C24 0.0346(8) 0.0284(9) 0.0233(7) -0.0094(6) -0.0035(6) -0.0113(7)
C25 0.0249(7) 0.0240(9) 0.0257(7) -0.0088(6) 0.0010(6) -0.0048(6)

loop_
_atom_site_label
_atom_site_type_symbol
_atom_site_thermal_displace_type
_atom_site_fract_x
_atom_site_fract_y
_atom_site_fract_z
_atom_site_occupancy
_atom_site_U_iso_or_equiv
_atom_site_calc_flag
_atom_site_refinement_flags
O1 O Uani 1.26094(16) 0.78314(12) -0.07189(8) 1.000 0.0383(4) . .
N1 N Uani 0.95580(17) 0.77363(11) 0.27098(9) 1.000 0.0203(4) . .
C1 C Uani 0.1632(2) 1.03854(15) 0.34639(13) 1.000 0.0271(5) . .
C2 C Uani 0.1687(2) 1.08755(15) 0.23384(13) 1.000 0.0294(5) . .
C3 C Uani 0.3571(2) 1.05726(14) 0.17739(13) 1.000 0.0276(5) . .
C4 C Uani 0.5397(2) 0.97774(14) 0.23219(12) 1.000 0.0252(5) . .
C5 C Uani 0.5367(2) 0.92683(13) 0.34630(11) 1.000 0.0214(4) . .
C6 C Uani 0.3455(2) 0.95970(14) 0.40190(12) 1.000 0.0239(4) . .
C7 C Uani 0.7246(2) 0.84808(14) 0.41296(11) 1.000 0.0214(4) . .
C8 C Uani 0.9143(2) 0.78663(14) 0.38224(11) 1.000 0.0204(4) . .
C9 C Uani 0.8537(2) 0.71458(13) 0.21336(11) 1.000 0.0203(4) . .
C10 C Uani 0.6905(2) 0.65885(14) 0.24708(12) 1.000 0.0235(4) . .
C11 C Uani 0.6313(2) 0.59958(15) 0.17526(12) 1.000 0.0277(5) . .
C12 C Uani 0.7270(2) 0.59753(15) 0.07252(12) 1.000 0.0292(5) . .
C13 C Uani 0.8846(2) 0.65625(15) 0.03829(12) 1.000 0.0261(5) . .
C14 C Uani 0.9502(2) 0.71571(14) 0.10955(11) 1.000 0.0211(4) . .
C15 C Uani 1.1136(2) 0.77950(15) 0.10635(11) 1.000 0.0242(4) . .
C16 C Uani 1.1127(2) 0.80935(14) 0.20617(12) 1.000 0.0234(4) . .
C17 C Uani 1.2574(2) 0.80743(16) 0.01852(12) 1.000 0.0307(5) . .
C18 C Uani 1.0923(2) 0.73115(14) 0.45861(11) 1.000 0.0215(4) . .
C19 C Uani 1.2458(2) 0.69390(14) 0.52091(11) 1.000 0.0222(4) . .
C20 C Uani 1.4308(2) 0.65766(14) 0.59399(11) 1.000 0.0211(4) . .
C21 C Uani 1.6233(2) 0.58285(14) 0.56851(11) 1.000 0.0226(4) . .
C22 C Uani 1.8024(2) 0.55282(15) 0.63746(12) 1.000 0.0260(5) . .
C23 C Uani 1.7923(2) 0.59615(15) 0.73204(12) 1.000 0.0276(5) . .
C24 C Uani 1.6025(2) 0.66973(15) 0.75857(12) 1.000 0.0275(5) . .
C25 C Uani 1.4216(2) 0.70054(14) 0.69019(11) 1.000 0.0247(4) . .
H1 H Uiso 0.03710 1.05860 0.38460 1.000 0.0320 calc R
H2 H Uiso 0.04650 1.14060 0.19630 1.000 0.0350 calc R
H3 H Uiso 0.36090 1.09070 0.10190 1.000 0.0330 calc R
H4 H Uiso 0.66490 0.95790 0.19330 1.000 0.0300 calc R
H6 H Uiso 0.34090 0.92790 0.47760 1.000 0.0290 calc R
H7 H Uiso 0.71000 0.83920 0.48910 1.000 0.0260 calc R
H10 H Uiso 0.62460 0.66140 0.31470 1.000 0.0280 calc R
H11 H Uiso 0.52480 0.56000 0.19580 1.000 0.0330 calc R
H12 H Uiso 0.68410 0.55610 0.02650 1.000 0.0350 calc R
H13 H Uiso 0.94560 0.65610 -0.03080 1.000 0.0310 calc R
H16 H Uiso 1.20570 0.84850 0.22700 1.000 0.0280 calc R
H17 H Uiso 1.35580 0.84730 0.03190 1.000 0.0370 calc R
H21 H Uiso 1.63120 0.55310 0.50510 1.000 0.0270 calc R
H22 H Uiso 1.93030 0.50320 0.62000 1.000 0.0310 calc R
H23 H Uiso 1.91330 0.57580 0.77790 1.000 0.0330 calc R
H24 H Uiso 1.59590 0.69870 0.82240 1.000 0.0330 calc R
H25 H Uiso 1.29400 0.74980 0.70840 1.000 0.0300 calc R

loop_
_atom_type_symbol
_atom_type_description
_atom_type_scat_dispersion_real
_atom_type_scat_dispersion_imag
_atom_type_scat_source
O O 0.0106 0.0060 'International Tables Vol C Tables 4.2.6.8 and 6.1.1.4'
N N 0.0061 0.0033 'International Tables Vol C Tables 4.2.6.8 and 6.1.1.4'
H H 0.0000 0.0000 'International Tables Vol C Tables 4.2.6.8 and 6.1.1.4'
C C 0.0033 0.0016 'International Tables Vol C Tables 4.2.6.8 and 6.1.1.4'

loop_
_geom_angle_atom_site_label_1
_geom_angle_atom_site_label_2
_geom_angle_atom_site_label_3
_geom_angle
_geom_angle_publ_flag
C8 N1 C9 125.95(12) yes
C8 N1 C16 125.43(12) yes
C9 N1 C16 108.47(11) yes
C2 C1 C6 119.90(14) no
C1 C2 C3 119.74(14) no
C2 C3 C4 120.69(14) no
C3 C4 C5 120.31(13) no
C4 C5 C6 118.05(13) no
C4 C5 C7 124.37(13) no
C6 C5 C7 117.43(12) no
C1 C6 C5 121.31(13) no
C5 C7 C8 130.62(13) no
N1 C8 C7 122.95(12) yes
N1 C8 C18 115.02(12) yes
C7 C8 C18 122.02(13) no
N1 C9 C10 129.49(13) yes
N1 C9 C14 107.90(12) yes
C10 C9 C14 122.58(13) no
C9 C10 C11 116.79(13) no
C10 C11 C12 121.79(14) no
C11 C12 C13 121.00(14) no
C12 C13 C14 118.67(13) no
C9 C14 C13 119.14(13) no
C9 C14 C15 106.11(12) no
C13 C14 C15 134.68(13) no
C14 C15 C16 107.10(12) no
C14 C15 C17 129.00(13) no
C16 C15 C17 123.90(14) no
N1 C16 C15 110.37(13) yes
O1 C17 C15 125.53(14) yes
C8 C18 C19 174.39(17) no
C18 C19 C20 176.05(17) no
C19 C20 C21 120.89(13) no
C19 C20 C25 120.00(13) no
C21 C20 C25 119.08(13) no
C20 C21 C22 120.14(13) no
C21 C22 C23 120.42(14) no
C22 C23 C24 120.05(13) no
C23 C24 C25 120.15(14) no
C20 C25 C24 120.16(14) no
C2 C1 H1 120.00 no
C6 C1 H1 120.00 no
C1 C2 H2 120.00 no
C3 C2 H2 120.00 no
C2 C3 H3 120.00 no
C4 C3 H3 120.00 no
C3 C4 H4 120.00 no
C5 C4 H4 120.00 no
C1 C6 H6 119.00 no
C5 C6 H6 119.00 no
C5 C7 H7 115.00 no
C8 C7 H7 115.00 no
C9 C10 H10 122.00 no
C11 C10 H10 122.00 no
C10 C11 H11 119.00 no
C12 C11 H11 119.00 no
C11 C12 H12 119.00 no
C13 C12 H12 120.00 no
C12 C13 H13 121.00 no
C14 C13 H13 121.00 no
N1 C16 H16 125.00 no
C15 C16 H16 125.00 no
O1 C17 H17 117.00 no
C15 C17 H17 117.00 no
C20 C21 H21 120.00 no
C22 C21 H21 120.00 no
C21 C22 H22 120.00 no
C23 C22 H22 120.00 no
C22 C23 H23 120.00 no
C24 C23 H23 120.00 no
C23 C24 H24 120.00 no
C25 C24 H24 120.00 no
C20 C25 H25 120.00 no
C24 C25 H25 120.00 no

loop_
_geom_bond_atom_site_label_1
_geom_bond_atom_site_label_2
_geom_bond_distance
_geom_bond_publ_flag
O1 C17 1.2209(19) yes
N1 C8 1.4327(18) yes
N1 C9 1.4013(19) yes
N1 C16 1.3653(18) yes
C1 C2 1.385(2) no
C1 C6 1.384(2) no
C2 C3 1.387(2) no
C3 C4 1.385(2) no
C4 C5 1.406(2) no
C5 C6 1.400(2) no
C5 C7 1.465(2) no
C7 C8 1.342(2) no
C8 C18 1.431(2) no
C9 C10 1.393(2) no
C9 C14 1.4083(19) no
C10 C11 1.381(2) no
C11 C12 1.398(2) no
C12 C13 1.384(2) no
C13 C14 1.396(2) no
C14 C15 1.452(2) no
C15 C16 1.366(2) no
C15 C17 1.442(2) no
C18 C19 1.2025(19) no
C19 C20 1.4383(19) no
C20 C21 1.397(2) no
C20 C25 1.398(2) no
C21 C22 1.385(2) no
C22 C23 1.382(2) no
C23 C24 1.382(2) no
C24 C25 1.389(2) no
C1 H1 0.9300 no
C2 H2 0.9300 no
C3 H3 0.9300 no
C4 H4 0.9300 no
C6 H6 0.9300 no
C7 H7 0.9300 no
C10 H10 0.9300 no
C11 H11 0.9300 no
C12 H12 0.9300 no
C13 H13 0.9300 no
C16 H16 0.9300 no
C17 H17 0.9300 no
C21 H21 0.9300 no
C22 H22 0.9300 no
C23 H23 0.9300 no
C24 H24 0.9300 no
C25 H25 0.9300 no

loop_
_geom_contact_atom_site_label_1
_geom_contact_atom_site_label_2
_geom_contact_distance
_geom_contact_site_symmetry_2
_geom_contact_publ_flag
O1 C13 3.2882(19) . no
O1 C24 3.241(2) 1_554 no
O1 C25 3.3678(19) 1_554 no
O1 C2 3.2927(19) 2_675 no
O1 H24 2.5800 1_554 no
O1 H25 2.8400 1_554 no
O1 H13 2.8100 . no
O1 H2 2.4100 2_675 no
N1 C4 3.071(2) . no
N1 H4 2.4900 . no
C2 O1 3.2927(19) 2_675 no
C2 C16 3.520(2) 1_455 no
C3 C24 3.596(2) 2_776 no
C4 C9 3.299(2) . no
C4 N1 3.071(2) . no
C5 C10 3.566(2) . no
C5 C9 3.496(2) . no
C6 C19 3.379(2) 1_455 no
C6 C18 3.459(2) 1_455 no
C6 C7 3.542(2) 2_676 no
C7 C10 3.440(2) . no
C7 C6 3.542(2) 2_676 no
C7 C21 3.501(2) 1_455 no
C9 C5 3.496(2) . no
C9 C4 3.299(2) . no
C9 C22 3.503(2) 2_866 no
C10 C5 3.566(2) . no
C10 C7 3.440(2) . no
C11 C15 3.474(2) 1_455 no
C11 C17 3.266(2) 1_455 no
C12 C17 3.352(2) 1_455 no
C13 O1 3.2882(19) . no
C15 C11 3.474(2) 1_655 no
C16 C2 3.520(2) 1_655 no
C17 C11 3.266(2) 1_655 no
C17 C12 3.352(2) 1_655 no
C18 C6 3.459(2) 1_655 no
C18 C22 3.541(2) 1_455 no
C19 C21 3.597(2) 2_866 no
C19 C6 3.379(2) 1_655 no
C21 C19 3.597(2) 2_866 no
C21 C7 3.501(2) 1_655 no
C21 C21 3.578(2) 2_866 no
C22 C18 3.541(2) 1_655 no
C22 C9 3.503(2) 2_866 no
C24 O1 3.241(2) 1_556 no
C24 C3 3.596(2) 2_776 no
C25 O1 3.3678(19) 1_556 no
C1 H7 3.0200 2_676 no
C1 H16 2.9300 1_455 no
C2 H16 2.8100 1_455 no
C3 H24 3.0000 2_776 no
C3 H16 2.8400 1_455 no
C4 H16 2.9800 1_455 no
C6 H7 2.9500 2_676 no
C6 H16 3.0700 1_455 no
C7 H10 2.9900 . no
C8 H10 2.9400 . no
C8 H4 2.9200 . no
C9 H4 2.7800 . no
C9 H22 2.9500 2_866 no
C10 H22 2.9600 2_866 no
C12 H23 3.0200 2_866 no
C16 H4 2.9500 . no
C18 H16 3.0400 . no
C19 H6 2.9300 1_655 no
C19 H21 2.9200 2_866 no
C21 H10 3.0700 1_655 no
C21 H21 2.9000 2_866 no
C23 H11 3.0900 2_766 no
C24 H11 2.9800 2_766 no
C25 H11 3.0200 2_766 no
H2 O1 2.4100 2_675 no
H3 H17 2.5600 2_775 no
H4 N1 2.4900 . no
H4 C8 2.9200 . no
H4 C9 2.7800 . no
H4 C16 2.9500 . no
H6 C19 2.9300 1_455 no
H6 H7 2.3300 . no
H7 H6 2.3300 . no
H7 C1 3.0200 2_676 no
H7 C6 2.9500 2_676 no
H10 C7 2.9900 . no
H10 C8 2.9400 . no
H10 C21 3.0700 1_455 no
H10 H21 2.4100 1_455 no
H11 C23 3.0900 2_766 no
H11 C24 2.9800 2_766 no
H11 C25 3.0200 2_766 no
H13 O1 2.8100 . no
H16 C1 2.9300 1_655 no
H16 C2 2.8100 1_655 no
H16 C3 2.8400 1_655 no
H16 C4 2.9800 1_655 no
H16 C6 3.0700 1_655 no
H16 C18 3.0400 . no
H16 H17 2.5800 . no
H17 H16 2.5800 . no
H17 H3 2.5600 2_775 no
H21 H10 2.4100 1_655 no
H21 C19 2.9200 2_866 no
H21 C21 2.9000 2_866 no
H21 H21 2.3900 2_866 no
H22 C9 2.9500 2_866 no
H22 C10 2.9600 2_866 no
H23 C12 3.0200 2_866 no
H24 O1 2.5800 1_556 no
H24 C3 3.0000 2_776 no
H25 O1 2.8400 1_556 no

loop_
_geom_hbond_atom_site_label_D
_geom_hbond_atom_site_label_H
_geom_hbond_atom_site_label_A
_geom_hbond_distance_DH
_geom_hbond_distance_HA
_geom_hbond_distance_DA
_geom_hbond_angle_DHA
_geom_hbond_site_symmetry_A
_geom_hbond_publ_flag
C2 H2 O1 0.9300 2.4100 3.2927(19) 159.00 2_675 yes
C4 H4 N1 0.9300 2.4900 3.071(2) 120.00 . yes
C24 H24 O1 0.9300 2.5800 3.241(2) 128.00 1_556 yes

loop_
_geom_torsion_atom_site_label_1
_geom_torsion_atom_site_label_2
_geom_torsion_atom_site_label_3
_geom_torsion_atom_site_label_4
_geom_torsion
_geom_torsion_publ_flag
C16 N1 C8 C18 -57.4(2) no
C8 N1 C9 C10 1.7(2) no
C16 N1 C9 C10 177.33(16) no
C8 N1 C9 C14 -176.37(14) no
C16 N1 C9 C14 -0.70(16) no
C9 N1 C8 C7 -63.7(2) no
C16 N1 C8 C7 121.33(17) no
C9 N1 C8 C18 117.57(16) no
C8 N1 C16 C15 177.65(14) no
C9 N1 C16 C15 1.94(18) no
C2 C1 C6 C5 -0.8(2) no
C6 C1 C2 C3 0.0(2) no
C1 C2 C3 C4 0.5(2) no
C2 C3 C4 C5 -0.2(2) no
C3 C4 C5 C7 -175.90(15) no
C3 C4 C5 C6 -0.5(2) no
C7 C5 C6 C1 176.71(15) no
C6 C5 C7 C8 167.41(16) no
C4 C5 C7 C8 -17.1(3) no
C4 C5 C6 C1 1.0(2) no
C5 C7 C8 C18 168.68(15) no
C5 C7 C8 N1 -10.0(3) no
N1 C9 C10 C11 -175.30(15) no
N1 C9 C14 C15 -0.71(17) no
C14 C9 C10 C11 2.5(2) no
N1 C9 C14 C13 176.49(14) no
C10 C9 C14 C15 -178.90(14) no
C10 C9 C14 C13 -1.7(2) no
C9 C10 C11 C12 -1.3(2) no
C10 C11 C12 C13 -0.6(2) no
C11 C12 C13 C14 1.4(2) no
C12 C13 C14 C9 -0.3(2) no
C12 C13 C14 C15 175.92(17) no
C9 C14 C15 C16 1.86(18) no
C13 C14 C15 C17 4.3(3) no
C9 C14 C15 C17 -179.12(16) no
C13 C14 C15 C16 -174.71(18) no
C14 C15 C16 N1 -2.36(18) no
C16 C15 C17 O1 -179.23(17) no
C17 C15 C16 N1 178.55(15) no
C14 C15 C17 O1 1.9(3) no
C19 C20 C21 C22 177.34(14) no
C25 C20 C21 C22 -0.6(2) no
C19 C20 C25 C24 -177.33(14) no
C21 C20 C25 C24 0.6(2) no
C20 C21 C22 C23 0.2(2) no
C21 C22 C23 C24 0.2(2) no
C22 C23 C24 C25 -0.1(2) no
C23 C24 C25 C20 -0.2(2) no
